data_8105474
loop_
_publ_author_name
'Olomola, Temitope O.'
'Maluleka, Marole M.'
'Mphahlele, Malose J.'

_publ_section_title
;
 Crystal structure of 1-(6-hydroxy-2-phenylbenzofuran-5-yl)ethan-1-one,
 C16H12O3
;
_journal_issue 6
_journal_name_full 'Zeitschrift f\"ur Kristallographie - New Crystal Structures'
_journal_page_first 1389
_journal_page_last 1391
_journal_paper_doi 10.1515/ncrs-2020-0330
_journal_volume 235
_journal_year 2020
_chemical_formula_moiety 'C16  H12  O3'
_chemical_formula_sum 'C16 H12 O3'
_chemical_formula_weight 252.26
_space_group_IT_number 61
_space_group_name_Hall '-P 2ac 2ab'
_space_group_name_H-M_alt 'P b c a'
_symmetry_cell_setting orthorhombic
_symmetry_Int_Tables_number 61
_symmetry_space_group_name_Hall '-P 2ac 2ab'
_symmetry_space_group_name_H-M 'P b c a'
_atom_sites_solution_hydrogens mixed
_atom_sites_solution_primary 'dual - dual-space method e.g. SHELXD'
_atom_sites_solution_secondary 'dual - dual-space method e.g. SHELXD'
_cell_angle_alpha 90
_cell_angle_beta 90
_cell_angle_gamma 90
_cell_formula_units_Z 8
_cell_length_a 10.7095(3)
_cell_length_b 8.1455(2)
_cell_length_c 27.5374(8)
_cell_measurement_reflns_used 6685
_cell_measurement_temperature 173(2)
_cell_measurement_theta_max 27.45
_cell_measurement_theta_min 2.41
_cell_measurement_wavelength 0.71073
_cell_volume 2402.20(11)
_computing_cell_refinement 'SAINT-Plus (Bruker, 2016)'
_computing_data_collection 'APEX3 (Bruker, 2016)'
_computing_data_reduction 'SAINT-Plus and XPREP (Bruker 2016)'
_computing_molecular_graphics 'Ortep for Windows (Farrugia, 2012) and Mercury (Macrae et al., 2006)'
_computing_publication_material 'WinGX publication routines (Farrugia, 2012)'
_computing_structure_refinement 'SHELXL-2017/1 (Sheldrick, 2017)'
_computing_structure_solution 'SHELXT-2014 (Sheldrick, 2014)'
_diffrn_ambient_temperature 173(2)
_diffrn_measured_fraction_theta_full 0.999
_diffrn_measured_fraction_theta_max 0.993
_diffrn_measurement_device_type 'Bruker D8 Venture Photon CCD area detector'
_diffrn_measurement_method '\w scans'
_diffrn_radiation_monochromator graphite
_diffrn_radiation_probe x-ray
_diffrn_radiation_type MoK\a
_diffrn_radiation_wavelength 0.71073
_diffrn_reflns_av_R_equivalents 0.0399
_diffrn_reflns_av_unetI/netI 0.0256
_diffrn_reflns_Laue_measured_fraction_full 0.999
_diffrn_reflns_Laue_measured_fraction_max 0.993
_diffrn_reflns_limit_h_max 14
_diffrn_reflns_limit_h_min -13
_diffrn_reflns_limit_k_max 10
_diffrn_reflns_limit_k_min -10
_diffrn_reflns_limit_l_max 32
_diffrn_reflns_limit_l_min -36
_diffrn_reflns_number 21380
_diffrn_reflns_point_group_measured_fraction_full 0.999
_diffrn_reflns_point_group_measured_fraction_max 0.993
_diffrn_reflns_theta_full 25.242
_diffrn_reflns_theta_max 27.999
_diffrn_reflns_theta_min 2.409
_diffrn_standards_interval_count .
_diffrn_standards_interval_time .
_diffrn_standards_number 0
_exptl_absorpt_coefficient_mu 0.096
_exptl_absorpt_correction_T_max 0.7457
_exptl_absorpt_correction_T_min 0.5989
_exptl_absorpt_correction_type multi-scan
_exptl_absorpt_process_details 'SADABS (Sheldrick, 1996)'
_exptl_crystal_colour yellow
_exptl_crystal_density_diffrn 1.395
_exptl_crystal_density_method 'not measured'
_exptl_crystal_description plate
_exptl_crystal_F_000 1056
_exptl_crystal_size_max 0.619
_exptl_crystal_size_mid 0.314
_exptl_crystal_size_min 0.036
_refine_diff_density_max 0.184
_refine_diff_density_min -0.191
_refine_diff_density_rms 0.036
_refine_ls_extinction_method none
_refine_ls_goodness_of_fit_ref 1.019
_refine_ls_hydrogen_treatment mixed
_refine_ls_matrix_type full
_refine_ls_number_constraints 0
_refine_ls_number_parameters 177
_refine_ls_number_reflns 2884
_refine_ls_number_restraints 0
_refine_ls_restrained_S_all 1.019
_refine_ls_R_factor_all 0.0538
_refine_ls_R_factor_gt 0.0369
_refine_ls_shift/su_max 0.001
_refine_ls_shift/su_mean 0
_refine_ls_structure_factor_coef Fsqd
_refine_ls_weighting_details 'w=1/[\s^2^(Fo^2^)+(0.0419P)^2^+0.6178P] where P=(Fo^2^+2Fc^2^)/3'
_refine_ls_weighting_scheme calc
_refine_ls_wR_factor_gt 0.0861
_refine_ls_wR_factor_ref 0.0947
_reflns_Friedel_coverage 0
_reflns_number_gt 2202
_reflns_number_total 2884
_reflns_threshold_expression 'I > 2\s(I)'
_cod_data_source_file suppl_ncrs-2020-0330_suppl.cif
_cod_data_source_block TO03
_cod_database_code 8105474

loop_
_symmetry_equiv_pos_as_xyz
'x, y, z'
'-x+1/2, -y, z+1/2'
'-x, y+1/2, -z+1/2'
'x+1/2, -y+1/2, -z'
'-x, -y, -z'
'x-1/2, y, -z-1/2'
'x, -y-1/2, z-1/2'
'-x-1/2, y-1/2, z'

loop_
_atom_site_label
_atom_site_type_symbol
_atom_site_fract_x
_atom_site_fract_y
_atom_site_fract_z
_atom_site_U_iso_or_equiv
_atom_site_adp_type
_atom_site_occupancy
_atom_site_site_symmetry_order
_atom_site_calc_flag
_atom_site_refinement_flags_posn
_atom_site_refinement_flags_adp
_atom_site_refinement_flags_occupancy
_atom_site_disorder_assembly
_atom_site_disorder_group
C1 C 0.56257(10) 0.62657(14) 0.33390(4) 0.0281(3) Uani 1 1 d . . . . .
C2 C 0.52502(11) 0.66454(15) 0.38060(4) 0.0289(3) Uani 1 1 d . . . . .
H2A H 0.449842 0.723905 0.385806 0.035 Uiso 1 1 calc R U . . .
C3 C 0.59798(10) 0.61537(14) 0.42025(4) 0.0283(3) Uani 1 1 d . . . . .
C4 C 0.70982(10) 0.52468(15) 0.41182(5) 0.0305(3) Uani 1 1 d . . . . .
C5 C 0.74831(11) 0.48496(16) 0.36519(4) 0.0325(3) Uani 1 1 d . . . . .
H5 H 0.822455 0.423986 0.359422 0.039 Uiso 1 1 calc R U . . .
C6 C 0.67369(10) 0.53832(14) 0.32769(4) 0.0283(3) Uani 1 1 d . . . . .
C7 C 0.51797(11) 0.65903(15) 0.28553(4) 0.0313(3) Uani 1 1 d . . . . .
H7 H 0.443584 0.715912 0.277155 0.038 Uiso 1 1 calc R U . . .
C8 C 0.60144(10) 0.59367(15) 0.25428(4) 0.0293(3) Uani 1 1 d . . . . .
C9 C 0.61224(10) 0.59393(14) 0.20167(4) 0.0288(3) Uani 1 1 d . . . . .
C10 C 0.52649(12) 0.68357(16) 0.17396(5) 0.0354(3) Uani 1 1 d . . . . .
H10 H 0.459713 0.739044 0.189664 0.042 Uiso 1 1 calc R U . . .
C11 C 0.53776(12) 0.69231(17) 0.12422(5) 0.0385(3) Uani 1 1 d . . . . .
H11 H 0.479296 0.754429 0.105901 0.046 Uiso 1 1 calc R U . . .
C12 C 0.63419(12) 0.61073(16) 0.10073(5) 0.0359(3) Uani 1 1 d . . . . .
H12 H 0.642509 0.618123 0.066455 0.043 Uiso 1 1 calc R U . . .
C13 C 0.71803(12) 0.51873(16) 0.12744(5) 0.0362(3) Uani 1 1 d . . . . .
H13 H 0.782997 0.460856 0.111359 0.043 Uiso 1 1 calc R U . . .
C14 C 0.70793(11) 0.51035(15) 0.17761(5) 0.0330(3) Uani 1 1 d . . . . .
H14 H 0.76637 0.447444 0.195704 0.04 Uiso 1 1 calc R U . . .
C15 C 0.56376(11) 0.66059(15) 0.47012(4) 0.0312(3) Uani 1 1 d . . . . .
C16 C 0.45048(12) 0.76387(18) 0.47912(5) 0.0394(3) Uani 1 1 d . . . . .
H16A H 0.435214 0.771429 0.514139 0.059 Uiso 1 1 calc R U . . .
H16B H 0.378031 0.713692 0.463236 0.059 Uiso 1 1 calc R U . . .
H16C H 0.464033 0.874112 0.465877 0.059 Uiso 1 1 calc R U . . .
O1 O 0.69829(7) 0.51567(10) 0.27947(3) 0.0319(2) Uani 1 1 d . . . . .
O2 O 0.78324(8) 0.47593(12) 0.44919(3) 0.0398(2) Uani 1 1 d . . . . .
O3 O 0.62868(8) 0.61767(11) 0.50524(3) 0.0388(2) Uani 1 1 d . . . . .
H2 H 0.7417(18) 0.517(2) 0.4780(7) 0.074(6) Uiso 1 1 d . . . . .

loop_
_atom_site_aniso_label
_atom_site_aniso_U_11
_atom_site_aniso_U_22
_atom_site_aniso_U_33
_atom_site_aniso_U_23
_atom_site_aniso_U_13
_atom_site_aniso_U_12
C1 0.0253(5) 0.0243(6) 0.0346(6) -0.0005(5) -0.0019(5) -0.0007(4)
C2 0.0262(5) 0.0252(6) 0.0353(7) -0.0006(5) -0.0005(5) 0.0012(5)
C3 0.0283(6) 0.0233(6) 0.0332(6) -0.0011(5) -0.0005(5) -0.0021(4)
C4 0.0289(6) 0.0273(6) 0.0351(7) -0.0004(5) -0.0060(5) -0.0009(5)
C5 0.0278(5) 0.0322(7) 0.0375(7) -0.0027(5) -0.0031(5) 0.0053(5)
C6 0.0280(5) 0.0258(6) 0.0311(6) -0.0026(5) -0.0013(5) 0.0001(5)
C7 0.0277(5) 0.0302(7) 0.0361(7) 0.0011(5) -0.0025(5) 0.0031(5)
C8 0.0276(6) 0.0254(6) 0.0349(6) 0.0015(5) -0.0049(5) 0.0006(5)
C9 0.0281(6) 0.0244(6) 0.0339(6) -0.0007(5) -0.0019(5) -0.0033(5)
C10 0.0350(6) 0.0348(7) 0.0363(7) 0.0004(5) -0.0010(5) 0.0057(5)
C11 0.0412(7) 0.0361(8) 0.0383(7) 0.0040(6) -0.0061(6) 0.0021(6)
C12 0.0433(7) 0.0318(7) 0.0325(7) -0.0002(5) 0.0001(5) -0.0073(5)
C13 0.0368(7) 0.0322(7) 0.0397(7) -0.0037(5) 0.0047(5) -0.0018(5)
C14 0.0313(6) 0.0295(7) 0.0381(7) -0.0002(5) -0.0011(5) 0.0011(5)
C15 0.0335(6) 0.0253(6) 0.0349(7) 0.0009(5) 0.0003(5) -0.0049(5)
C16 0.0445(7) 0.0393(8) 0.0346(7) -0.0012(6) 0.0059(6) 0.0066(6)
O1 0.0303(4) 0.0346(5) 0.0308(5) -0.0017(4) -0.0026(3) 0.0062(4)
O2 0.0371(5) 0.0467(6) 0.0355(5) -0.0013(4) -0.0091(4) 0.0094(4)
O3 0.0428(5) 0.0398(6) 0.0337(5) -0.0001(4) -0.0031(4) 0.0007(4)

loop_
_atom_type_symbol
_atom_type_description
_atom_type_scat_dispersion_real
_atom_type_scat_dispersion_imag
_atom_type_scat_source
C C 0.0033 0.0016 'International Tables Vol C Tables 4.2.6.8 and 6.1.1.4'
H H 0 0 'International Tables Vol C Tables 4.2.6.8 and 6.1.1.4'
O O 0.0106 0.006 'International Tables Vol C Tables 4.2.6.8 and 6.1.1.4'

loop_
_exptl_crystal_face_index_h
_exptl_crystal_face_index_k
_exptl_crystal_face_index_l
_exptl_crystal_face_perp_dist
0 0 -1 0.009
0 0 1 0.018
0 -1 0 0.169
1 2 0 0.277
-1 1 0 0.267
1 0 0 0.116
-1 0 0 0.157

loop_
_geom_angle_atom_site_label_1
_geom_angle_atom_site_label_2
_geom_angle_atom_site_label_3
_geom_angle
_geom_angle_site_symmetry_1
_geom_angle_site_symmetry_3
C2 C1 C6 118.39(11) . .
C2 C1 C7 136.31(11) . .
C6 C1 C7 105.27(10) . .
C1 C2 C3 119.91(11) . .
C1 C2 H2A 120 . .
C3 C2 H2A 120 . .
C2 C3 C4 119.32(11) . .
C2 C3 C15 121.19(10) . .
C4 C3 C15 119.45(11) . .
O2 C4 C5 117.55(11) . .
O2 C4 C3 121.04(11) . .
C5 C4 C3 121.40(11) . .
C6 C5 C4 116.65(11) . .
C6 C5 H5 121.7 . .
C4 C5 H5 121.7 . .
O1 C6 C5 125.07(11) . .
O1 C6 C1 110.59(10) . .
C5 C6 C1 124.32(11) . .
C8 C7 C1 107.31(10) . .
C8 C7 H7 126.3 . .
C1 C7 H7 126.3 . .
C7 C8 O1 110.71(10) . .
C7 C8 C9 133.43(11) . .
O1 C8 C9 115.82(10) . .
C14 C9 C10 118.50(11) . .
C14 C9 C8 122.02(11) . .
C10 C9 C8 119.47(11) . .
C11 C10 C9 120.78(12) . .
C11 C10 H10 119.6 . .
C9 C10 H10 119.6 . .
C10 C11 C12 120.27(12) . .
C10 C11 H11 119.9 . .
C12 C11 H11 119.9 . .
C13 C12 C11 119.68(12) . .
C13 C12 H12 120.2 . .
C11 C12 H12 120.2 . .
C12 C13 C14 120.41(12) . .
C12 C13 H13 119.8 . .
C14 C13 H13 119.8 . .
C13 C14 C9 120.35(12) . .
C13 C14 H14 119.8 . .
C9 C14 H14 119.8 . .
O3 C15 C3 121.22(11) . .
O3 C15 C16 118.90(11) . .
C3 C15 C16 119.87(11) . .
C15 C16 H16A 109.5 . .
C15 C16 H16B 109.5 . .
H16A C16 H16B 109.5 . .
C15 C16 H16C 109.5 . .
H16A C16 H16C 109.5 . .
H16B C16 H16C 109.5 . .
C6 O1 C8 106.10(9) . .
C4 O2 H2 104.8(11) . .

loop_
_geom_bond_atom_site_label_1
_geom_bond_atom_site_label_2
_geom_bond_distance
_geom_bond_site_symmetry_2
C1 C2 1.3827(17) .
C1 C6 1.4007(16) .
C1 C7 1.4393(17) .
C2 C3 1.4010(16) .
C2 H2A 0.95 .
C3 C4 1.4263(16) .
C3 C15 1.4685(17) .
C4 O2 1.3547(14) .
C4 C5 1.3869(17) .
C5 C6 1.3762(17) .
C5 H5 0.95 .
C6 O1 1.3663(15) .
C7 C8 1.3503(17) .
C7 H7 0.95 .
C8 O1 1.4002(14) .
C8 C9 1.4535(17) .
C9 C14 1.3973(17) .
C9 C10 1.3994(17) .
C10 C11 1.3770(18) .
C10 H10 0.95 .
C11 C12 1.3880(19) .
C11 H11 0.95 .
C12 C13 1.3816(18) .
C12 H12 0.95 .
C13 C14 1.3874(18) .
C13 H13 0.95 .
C14 H14 0.95 .
C15 O3 1.2413(15) .
C15 C16 1.4970(17) .
C16 H16A 0.98 .
C16 H16B 0.98 .
C16 H16C 0.98 .
O2 H2 0.97(2) .

loop_
_geom_hbond_atom_site_label_D
_geom_hbond_atom_site_label_H
_geom_hbond_atom_site_label_A
_geom_hbond_distance_DH
_geom_hbond_distance_HA
_geom_hbond_distance_DA
_geom_hbond_angle_DHA
_geom_hbond_site_symmetry_A
_geom_hbond_publ_flag
O2 H2 O3 0.97(2) 1.64(2) 2.5407(13) 152(2) . yes

loop_
_geom_torsion_atom_site_label_1
_geom_torsion_atom_site_label_2
_geom_torsion_atom_site_label_3
_geom_torsion_atom_site_label_4
_geom_torsion
_geom_torsion_site_symmetry_1
_geom_torsion_site_symmetry_2
_geom_torsion_site_symmetry_3
_geom_torsion_site_symmetry_4
C6 C1 C2 C3 0.26(17) . . . .
C7 C1 C2 C3 -177.19(13) . . . .
C1 C2 C3 C4 -0.73(17) . . . .
C1 C2 C3 C15 177.05(11) . . . .
C2 C3 C4 O2 179.56(11) . . . .
C15 C3 C4 O2 1.74(17) . . . .
C2 C3 C4 C5 0.39(18) . . . .
C15 C3 C4 C5 -177.42(11) . . . .
O2 C4 C5 C6 -178.79(11) . . . .
C3 C4 C5 C6 0.40(18) . . . .
C4 C5 C6 O1 177.82(11) . . . .
C4 C5 C6 C1 -0.92(19) . . . .
C2 C1 C6 O1 -178.30(10) . . . .
C7 C1 C6 O1 -0.12(13) . . . .
C2 C1 C6 C5 0.60(18) . . . .
C7 C1 C6 C5 178.78(12) . . . .
C2 C1 C7 C8 176.90(13) . . . .
C6 C1 C7 C8 -0.77(13) . . . .
C1 C7 C8 O1 1.38(14) . . . .
C1 C7 C8 C9 -175.97(13) . . . .
C7 C8 C9 C14 -177.84(13) . . . .
O1 C8 C9 C14 4.92(17) . . . .
C7 C8 C9 C10 3.8(2) . . . .
O1 C8 C9 C10 -173.47(10) . . . .
C14 C9 C10 C11 -1.46(19) . . . .
C8 C9 C10 C11 176.99(12) . . . .
C9 C10 C11 C12 0.6(2) . . . .
C10 C11 C12 C13 0.9(2) . . . .
C11 C12 C13 C14 -1.38(19) . . . .
C12 C13 C14 C9 0.47(19) . . . .
C10 C9 C14 C13 0.94(18) . . . .
C8 C9 C14 C13 -177.46(11) . . . .
C2 C3 C15 O3 -179.67(11) . . . .
C4 C3 C15 O3 -1.90(18) . . . .
C2 C3 C15 C16 -1.24(17) . . . .
C4 C3 C15 C16 176.53(11) . . . .
C5 C6 O1 C8 -177.96(12) . . . .
C1 C6 O1 C8 0.93(13) . . . .
C7 C8 O1 C6 -1.45(13) . . . .
C9 C8 O1 C6 176.41(10) . . . .
